data_7102985
loop_
_publ_author_name
'Yan, Chao Guo'
'Song, Xiao Kai'
'Wang, Qi Fang'
'Sun, Jing'
'Siemeling, Ulrich'
'Bruhn, Clemens'

_publ_section_title
;
 One-step synthesis of polysubstituted benzene derivatives by
 multi-component cyclization of alpha-bromoacetate, malononitrile and
 aromatic aldehydes.
;
_journal_issue 12
_journal_name_full 'Chemical communications (Cambridge, England)'
_journal_page_first 1440
_journal_page_last 1442
_journal_paper_doi 10.1039/b718171j
_journal_year 2008
_chemical_formula_moiety 'C31 H33 N3 O2, C H Cl3'
_chemical_formula_sum 'C32 H34 Cl3 N3 O2'
_chemical_formula_weight 598.97
_chemical_name_systematic
;
?
;
_space_group_IT_number 2
_symmetry_cell_setting triclinic
_symmetry_Int_Tables_number 2
_symmetry_space_group_name_Hall '-P 1'
_symmetry_space_group_name_H-M 'P -1'
_atom_sites_solution_hydrogens geom
_atom_sites_solution_primary direct
_atom_sites_solution_secondary difmap
_audit_creation_method SHELXL-97
_cell_angle_alpha 104.185(10)
_cell_angle_beta 103.448(12)
_cell_angle_gamma 90.181(12)
_cell_formula_units_Z 2
_cell_length_a 7.9457(13)
_cell_length_b 14.0078(17)
_cell_length_c 15.333(2)
_cell_measurement_reflns_used 5916
_cell_measurement_temperature 133(2)
_cell_measurement_theta_max 25.27
_cell_measurement_theta_min 1.41
_cell_volume 1605.9(4)
_computing_structure_refinement 'SHELXL-97 (Sheldrick, 1997)'
_computing_structure_solution 'SHELXS-97 (Sheldrick, 1990)'
_diffrn_ambient_temperature 133(2)
_diffrn_detector 'image plate (34 cm diameter)'
_diffrn_detector_area_resol_mean 6.67
_diffrn_detector_type STOE
_diffrn_measured_fraction_theta_full 0.972
_diffrn_measured_fraction_theta_max 0.972
_diffrn_measurement_details ' 232 frames, detector distance = 135 mm'
_diffrn_measurement_device '2-circle goniometer'
_diffrn_measurement_device_type 'STOE IPDS 2'
_diffrn_measurement_method 'rotation method'
_diffrn_radiation_collimation '0.5 mm diameter, multiple pinhole'
_diffrn_radiation_monochromator 'plane graphite'
_diffrn_radiation_polarisn_norm 0
_diffrn_radiation_type 'Mo K\a'
_diffrn_radiation_wavelength 0.71073
_diffrn_reflns_av_R_equivalents 0.1415
_diffrn_reflns_av_sigmaI/netI 0.1785
_diffrn_reflns_limit_h_max 9
_diffrn_reflns_limit_h_min -9
_diffrn_reflns_limit_k_max 16
_diffrn_reflns_limit_k_min -16
_diffrn_reflns_limit_l_max 18
_diffrn_reflns_limit_l_min -18
_diffrn_reflns_number 13428
_diffrn_reflns_theta_full 25.00
_diffrn_reflns_theta_max 25.00
_diffrn_reflns_theta_min 1.41
_diffrn_source 'sealed X-ray tube, 12 x 0.4 mm long-fine focus'
_diffrn_source_current 32
_diffrn_source_power 1.60
_diffrn_source_voltage 50
_diffrn_standards_decay_% 0
_exptl_absorpt_coefficient_mu 0.317
_exptl_absorpt_correction_T_max 0.9902
_exptl_absorpt_correction_T_min 0.9070
_exptl_absorpt_correction_type integration
_exptl_absorpt_process_details 'X-red ver. 1.06 (Stoe & Cie. 2001)'
_exptl_crystal_colour colorless
_exptl_crystal_density_diffrn 1.239
_exptl_crystal_density_method 'not measured'
_exptl_crystal_description needle
_exptl_crystal_F_000 628
_exptl_crystal_size_max 0.42
_exptl_crystal_size_mid 0.10
_exptl_crystal_size_min 0.02
_refine_diff_density_max 0.332
_refine_diff_density_min -0.422
_refine_diff_density_rms 0.082
_refine_ls_extinction_method none
_refine_ls_goodness_of_fit_ref 0.776
_refine_ls_hydrogen_treatment mixed
_refine_ls_matrix_type full
_refine_ls_number_parameters 375
_refine_ls_number_reflns 5516
_refine_ls_number_restraints 1
_refine_ls_restrained_S_all 0.776
_refine_ls_R_factor_all 0.1328
_refine_ls_R_factor_gt 0.0646
_refine_ls_shift/su_max 0.000
_refine_ls_shift/su_mean 0.000
_refine_ls_structure_factor_coef Fsqd
_refine_ls_weighting_details 'calc w=1/[\s^2^(Fo^2^)+(0.0673P)^2^+0.0000P] where P=(Fo^2^+2Fc^2^)/3'
_refine_ls_weighting_scheme calc
_refine_ls_wR_factor_gt 0.1457
_refine_ls_wR_factor_ref 0.1640
_reflns_number_gt 2406
_reflns_number_total 5516
_reflns_threshold_expression >2sigma(I)
_cod_data_source_file b718171j.txt
_cod_data_source_block i0377
_cod_database_code 7102985

loop_
_symmetry_equiv_pos_as_xyz
'x, y, z'
'-x, -y, -z'

loop_
_atom_site_label
_atom_site_type_symbol
_atom_site_fract_x
_atom_site_fract_y
_atom_site_fract_z
_atom_site_U_iso_or_equiv
_atom_site_adp_type
_atom_site_occupancy
_atom_site_symmetry_multiplicity
_atom_site_calc_flag
_atom_site_refinement_flags
_atom_site_disorder_assembly
_atom_site_disorder_group
C1 C 0.5193(6) 0.1221(3) 0.6797(3) 0.0360(11) Uani 1 1 d . . .
C2 C 0.3874(6) 0.0910(3) 0.5974(3) 0.0349(11) Uani 1 1 d . . .
C3 C 0.4056(6) 0.1097(3) 0.5130(3) 0.0364(11) Uani 1 1 d . . .
C4 C 0.5603(6) 0.1642(3) 0.5172(3) 0.0361(11) Uani 1 1 d . . .
C5 C 0.6859(6) 0.2042(3) 0.6010(3) 0.0390(11) Uani 1 1 d . . .
C6 C 0.6661(6) 0.1813(3) 0.6842(3) 0.0366(11) Uani 1 1 d . . .
C7 C 0.2295(7) 0.0388(3) 0.5989(3) 0.0388(11) Uani 1 1 d . . .
C8 C 0.5782(6) 0.1849(3) 0.4318(3) 0.0392(11) Uani 1 1 d . . .
C9 C 0.8343(6) 0.2697(3) 0.6029(3) 0.0369(11) Uani 1 1 d . . .
C10 C 0.9534(6) 0.2393(3) 0.5480(3) 0.0390(11) Uani 1 1 d . . .
H10A H 0.9359 0.1758 0.5060 0.047 Uiso 1 1 calc R . .
C11 C 1.0958(6) 0.3003(3) 0.5540(3) 0.0400(11) Uani 1 1 d . . .
H11A H 1.1747 0.2769 0.5168 0.048 Uiso 1 1 calc R . .
C12 C 1.1270(6) 0.3961(3) 0.6137(3) 0.0365(11) Uani 1 1 d . . .
C13 C 1.0044(6) 0.4263(3) 0.6674(3) 0.0420(12) Uani 1 1 d . . .
H13A H 1.0197 0.4907 0.7079 0.050 Uiso 1 1 calc R . .
C14 C 0.8657(6) 0.3667(3) 0.6633(3) 0.0416(12) Uani 1 1 d . . .
H14A H 0.7881 0.3901 0.7013 0.050 Uiso 1 1 calc R . .
C15 C 1.2852(6) 0.4654(3) 0.6237(3) 0.0452(12) Uani 1 1 d . . .
C16 C 1.4077(7) 0.4155(4) 0.5637(4) 0.0621(16) Uani 1 1 d . . .
H16A H 1.3497 0.4048 0.4979 0.074 Uiso 1 1 calc R . .
H16B H 1.4375 0.3519 0.5772 0.074 Uiso 1 1 calc R . .
H16C H 1.5137 0.4581 0.5779 0.074 Uiso 1 1 calc R . .
C17 C 1.2223(7) 0.5591(3) 0.5940(4) 0.0597(15) Uani 1 1 d . . .
H17A H 1.1421 0.5902 0.6307 0.072 Uiso 1 1 calc R . .
H17B H 1.1627 0.5415 0.5281 0.072 Uiso 1 1 calc R . .
H17C H 1.3220 0.6053 0.6044 0.072 Uiso 1 1 calc R . .
C18 C 1.3890(7) 0.4936(4) 0.7246(3) 0.0677(17) Uani 1 1 d . . .
H18C H 1.4867 0.5398 0.7313 0.081 Uiso 1 1 calc R . .
H18B H 1.4327 0.4342 0.7426 0.081 Uiso 1 1 calc R . .
H18A H 1.3140 0.5248 0.7644 0.081 Uiso 1 1 calc R . .
C19 C 0.7976(6) 0.2195(3) 0.7752(3) 0.0381(11) Uani 1 1 d . . .
C20 C 0.7465(6) 0.2799(3) 0.8505(3) 0.0397(11) Uani 1 1 d . . .
H20A H 0.6282 0.2941 0.8447 0.048 Uiso 1 1 calc R . .
C21 C 0.8674(6) 0.3197(3) 0.9341(3) 0.0393(11) Uani 1 1 d . . .
H21A H 0.8304 0.3613 0.9842 0.047 Uiso 1 1 calc R . .
C22 C 1.0422(6) 0.2991(3) 0.9451(3) 0.0404(12) Uani 1 1 d . . .
C23 C 1.0900(6) 0.2368(3) 0.8687(3) 0.0450(12) Uani 1 1 d . . .
H23A H 1.2077 0.2214 0.8742 0.054 Uiso 1 1 calc R . .
C24 C 0.9699(6) 0.1974(3) 0.7861(3) 0.0413(12) Uani 1 1 d . . .
H24A H 1.0060 0.1547 0.7363 0.050 Uiso 1 1 calc R . .
C25 C 1.1855(6) 0.3423(3) 1.0351(3) 0.0483(13) Uani 1 1 d . . .
C26 C 1.3272(7) 0.3992(4) 1.0123(3) 0.0629(16) Uani 1 1 d . . .
H26A H 1.2759 0.4511 0.9839 0.076 Uiso 1 1 calc R . .
H26B H 1.3818 0.3538 0.9691 0.076 Uiso 1 1 calc R . .
H26C H 1.4148 0.4290 1.0694 0.076 Uiso 1 1 calc R . .
C27 C 1.1098(7) 0.4138(3) 1.1085(3) 0.0530(14) Uani 1 1 d . . .
H27A H 1.0218 0.3777 1.1256 0.064 Uiso 1 1 calc R . .
H27B H 1.0568 0.4671 1.0828 0.064 Uiso 1 1 calc R . .
H27C H 1.2030 0.4417 1.1636 0.064 Uiso 1 1 calc R . .
C28 C 1.2604(7) 0.2576(4) 1.0745(3) 0.0636(16) Uani 1 1 d . . .
H28A H 1.3170 0.2148 1.0306 0.076 Uiso 1 1 calc R . .
H28B H 1.1668 0.2193 1.0850 0.076 Uiso 1 1 calc R . .
H28C H 1.3455 0.2841 1.1334 0.076 Uiso 1 1 calc R . .
C29 C 0.5033(6) 0.0866(3) 0.7621(3) 0.0408(12) Uani 1 1 d . . .
C30 C 0.6124(7) -0.0263(3) 0.8518(3) 0.0529(14) Uani 1 1 d . . .
H30B H 0.6583 -0.0926 0.8394 0.063 Uiso 1 1 calc R . .
H30A H 0.4916 -0.0339 0.8571 0.063 Uiso 1 1 calc R . .
C31 C 0.7217(9) 0.0381(5) 0.9418(3) 0.081(2) Uani 1 1 d . . .
H31C H 0.7195 0.0075 0.9926 0.097 Uiso 1 1 calc R . .
H31B H 0.6749 0.1033 0.9544 0.097 Uiso 1 1 calc R . .
H31A H 0.8415 0.0450 0.9365 0.097 Uiso 1 1 calc R . .
C32 C 1.0921(7) -0.1872(4) 0.7480(3) 0.0597(15) Uani 1 1 d . . .
H32A H 1.1511 -0.1910 0.6964 0.072 Uiso 1 1 calc R . .
N1 N 0.2828(6) 0.0755(3) 0.4332(3) 0.0424(11) Uani 1 1 d D . .
H1 H 0.190(7) 0.056(4) 0.430(3) 0.049(11) Uiso 1 1 d D . .
H2 H 0.273(7) 0.104(4) 0.394(3) 0.049(11) Uiso 1 1 d D . .
N2 N 0.5816(5) 0.1962(3) 0.3606(3) 0.0486(11) Uani 1 1 d . . .
N3 N 0.1014(6) -0.0001(3) 0.5981(2) 0.0463(10) Uani 1 1 d . . .
O1 O 0.3983(5) 0.1132(2) 0.8078(2) 0.0587(10) Uani 1 1 d . . .
O2 O 0.6151(4) 0.0183(2) 0.77509(18) 0.0441(8) Uani 1 1 d . . .
Cl1 Cl 1.0548(2) -0.06265(10) 0.79274(10) 0.0754(5) Uani 1 1 d . . .
Cl2 Cl 1.2272(2) -0.23400(10) 0.83389(10) 0.0693(4) Uani 1 1 d . . .
Cl3 Cl 0.8903(2) -0.25819(11) 0.70246(9) 0.0677(4) Uani 1 1 d . . .

loop_
_atom_site_aniso_label
_atom_site_aniso_U_11
_atom_site_aniso_U_22
_atom_site_aniso_U_33
_atom_site_aniso_U_23
_atom_site_aniso_U_13
_atom_site_aniso_U_12
C1 0.040(3) 0.032(2) 0.030(2) -0.0014(18) 0.0054(19) 0.005(2)
C2 0.039(3) 0.030(2) 0.030(2) -0.0004(17) 0.0041(19) 0.002(2)
C3 0.046(3) 0.030(2) 0.026(2) -0.0039(17) 0.006(2) 0.005(2)
C4 0.042(3) 0.032(2) 0.028(2) -0.0002(18) 0.0040(19) 0.003(2)
C5 0.048(3) 0.032(2) 0.029(2) -0.0086(18) 0.010(2) 0.003(2)
C6 0.044(3) 0.032(2) 0.027(2) -0.0041(17) 0.0069(19) 0.003(2)
C7 0.054(3) 0.035(2) 0.020(2) -0.0044(18) 0.008(2) 0.005(2)
C8 0.039(3) 0.035(2) 0.032(3) -0.0019(19) -0.002(2) -0.002(2)
C9 0.044(3) 0.029(2) 0.032(2) -0.0008(18) 0.006(2) -0.004(2)
C10 0.043(3) 0.035(2) 0.031(2) -0.0038(18) 0.005(2) -0.004(2)
C11 0.046(3) 0.035(2) 0.035(2) -0.0015(19) 0.013(2) 0.004(2)
C12 0.037(3) 0.035(2) 0.030(2) 0.0000(18) 0.004(2) 0.001(2)
C13 0.053(3) 0.031(2) 0.033(2) -0.0062(18) 0.008(2) 0.000(2)
C14 0.055(3) 0.034(2) 0.029(2) -0.0061(18) 0.011(2) 0.001(2)
C15 0.046(3) 0.041(3) 0.041(2) 0.000(2) 0.008(2) -0.006(2)
C16 0.051(3) 0.048(3) 0.082(4) -0.001(3) 0.023(3) -0.008(3)
C17 0.059(3) 0.044(3) 0.073(3) 0.009(3) 0.016(3) -0.010(3)
C18 0.056(3) 0.080(4) 0.053(3) 0.005(3) -0.001(3) -0.023(3)
C19 0.045(3) 0.033(2) 0.026(2) -0.0053(18) 0.0024(19) -0.007(2)
C20 0.043(3) 0.034(2) 0.035(2) -0.0010(19) 0.007(2) 0.001(2)
C21 0.051(3) 0.037(2) 0.023(2) -0.0026(18) 0.005(2) 0.003(2)
C22 0.048(3) 0.035(2) 0.029(2) -0.0051(18) 0.005(2) 0.000(2)
C23 0.041(3) 0.046(3) 0.037(2) -0.003(2) 0.003(2) 0.009(2)
C24 0.050(3) 0.036(2) 0.031(2) -0.0056(19) 0.009(2) 0.002(2)
C25 0.053(3) 0.048(3) 0.027(2) -0.005(2) -0.007(2) -0.001(3)
C26 0.058(3) 0.068(3) 0.046(3) -0.008(3) 0.003(3) -0.008(3)
C27 0.058(3) 0.051(3) 0.030(2) -0.011(2) -0.006(2) 0.005(3)
C28 0.071(4) 0.066(3) 0.037(3) -0.007(3) 0.000(3) 0.012(3)
C29 0.043(3) 0.034(2) 0.033(2) -0.0059(19) 0.001(2) -0.003(2)
C30 0.075(4) 0.043(3) 0.038(3) 0.012(2) 0.005(3) 0.013(3)
C31 0.105(5) 0.084(4) 0.037(3) 0.001(3) 0.002(3) -0.006(4)
C32 0.061(4) 0.070(3) 0.042(3) 0.003(2) 0.014(3) -0.006(3)
N1 0.045(3) 0.044(2) 0.029(2) 0.0021(18) -0.001(2) -0.005(2)
N2 0.059(3) 0.044(2) 0.036(2) 0.0030(17) 0.005(2) -0.006(2)
N3 0.051(3) 0.045(2) 0.034(2) -0.0065(17) 0.0092(19) -0.006(2)
O1 0.064(2) 0.064(2) 0.051(2) 0.0066(17) 0.0279(19) 0.008(2)
O2 0.057(2) 0.0400(17) 0.0310(16) 0.0050(13) 0.0056(15) 0.0073(16)
Cl1 0.1004(12) 0.0586(8) 0.0625(8) 0.0115(7) 0.0146(8) 0.0055(8)
Cl2 0.0696(10) 0.0666(8) 0.0597(8) 0.0074(7) 0.0009(7) 0.0076(8)
Cl3 0.0714(10) 0.0735(9) 0.0466(7) 0.0044(6) 0.0032(6) -0.0019(8)

loop_
_atom_type_symbol
_atom_type_description
_atom_type_scat_dispersion_real
_atom_type_scat_dispersion_imag
_atom_type_scat_source
C C 0.0033 0.0016 'International Tables Vol C Tables 4.2.6.8 and 6.1.1.4'
H H 0.0000 0.0000 'International Tables Vol C Tables 4.2.6.8 and 6.1.1.4'
N N 0.0061 0.0033 'International Tables Vol C Tables 4.2.6.8 and 6.1.1.4'
O O 0.0106 0.0060 'International Tables Vol C Tables 4.2.6.8 and 6.1.1.4'
Cl Cl 0.1484 0.1585 'International Tables Vol C Tables 4.2.6.8 and 6.1.1.4'

loop_
_geom_angle_atom_site_label_1
_geom_angle_atom_site_label_2
_geom_angle_atom_site_label_3
_geom_angle
_geom_angle_site_symmetry_1
_geom_angle_site_symmetry_3
_geom_angle_publ_flag
C6 C1 C2 121.8(4) . . ?
C6 C1 C29 120.1(4) . . ?
C2 C1 C29 118.0(4) . . ?
C1 C2 C3 121.1(4) . . ?
C1 C2 C7 119.6(4) . . ?
C3 C2 C7 119.3(4) . . ?
N1 C3 C2 121.1(4) . . ?
N1 C3 C4 122.5(4) . . ?
C2 C3 C4 116.4(4) . . ?
C5 C4 C3 123.0(4) . . ?
C5 C4 C8 120.2(4) . . ?
C3 C4 C8 116.6(4) . . ?
C4 C5 C6 119.0(4) . . ?
C4 C5 C9 120.6(4) . . ?
C6 C5 C9 120.4(3) . . ?
C1 C6 C5 118.3(4) . . ?
C1 C6 C19 120.2(4) . . ?
C5 C6 C19 121.5(4) . . ?
N3 C7 C2 177.3(5) . . ?
N2 C8 C4 174.7(4) . . ?
C10 C9 C14 116.7(4) . . ?
C10 C9 C5 122.3(3) . . ?
C14 C9 C5 121.0(4) . . ?
C11 C10 C9 121.3(4) . . ?
C11 C10 H10A 119.4 . . ?
C9 C10 H10A 119.4 . . ?
C10 C11 C12 122.1(4) . . ?
C10 C11 H11A 119.0 . . ?
C12 C11 H11A 119.0 . . ?
C11 C12 C13 116.0(4) . . ?
C11 C12 C15 123.6(4) . . ?
C13 C12 C15 120.4(3) . . ?
C14 C13 C12 122.6(3) . . ?
C14 C13 H13A 118.7 . . ?
C12 C13 H13A 118.7 . . ?
C13 C14 C9 121.4(4) . . ?
C13 C14 H14A 119.3 . . ?
C9 C14 H14A 119.3 . . ?
C18 C15 C17 109.5(4) . . ?
C18 C15 C12 109.6(4) . . ?
C17 C15 C12 109.2(4) . . ?
C18 C15 C16 107.6(4) . . ?
C17 C15 C16 109.1(4) . . ?
C12 C15 C16 111.8(3) . . ?
C15 C16 H16A 109.5 . . ?
C15 C16 H16B 109.5 . . ?
H16A C16 H16B 109.5 . . ?
C15 C16 H16C 109.5 . . ?
H16A C16 H16C 109.5 . . ?
H16B C16 H16C 109.5 . . ?
C15 C17 H17A 109.5 . . ?
C15 C17 H17B 109.5 . . ?
H17A C17 H17B 109.5 . . ?
C15 C17 H17C 109.5 . . ?
H17A C17 H17C 109.5 . . ?
H17B C17 H17C 109.5 . . ?
C15 C18 H18C 109.5 . . ?
C15 C18 H18B 109.5 . . ?
H18C C18 H18B 109.5 . . ?
C15 C18 H18A 109.5 . . ?
H18C C18 H18A 109.5 . . ?
H18B C18 H18A 109.5 . . ?
C24 C19 C20 118.6(4) . . ?
C24 C19 C6 121.6(4) . . ?
C20 C19 C6 119.8(4) . . ?
C21 C20 C19 120.8(4) . . ?
C21 C20 H20A 119.6 . . ?
C19 C20 H20A 119.6 . . ?
C20 C21 C22 120.9(4) . . ?
C20 C21 H21A 119.5 . . ?
C22 C21 H21A 119.5 . . ?
C21 C22 C23 117.2(4) . . ?
C21 C22 C25 124.1(4) . . ?
C23 C22 C25 118.7(4) . . ?
C24 C23 C22 121.7(4) . . ?
C24 C23 H23A 119.2 . . ?
C22 C23 H23A 119.2 . . ?
C23 C24 C19 120.7(4) . . ?
C23 C24 H24A 119.6 . . ?
C19 C24 H24A 119.6 . . ?
C28 C25 C26 110.4(4) . . ?
C28 C25 C27 108.8(4) . . ?
C26 C25 C27 108.5(4) . . ?
C28 C25 C22 108.6(4) . . ?
C26 C25 C22 109.4(4) . . ?
C27 C25 C22 110.9(4) . . ?
C25 C26 H26A 109.5 . . ?
C25 C26 H26B 109.5 . . ?
H26A C26 H26B 109.5 . . ?
C25 C26 H26C 109.5 . . ?
H26A C26 H26C 109.5 . . ?
H26B C26 H26C 109.5 . . ?
C25 C27 H27A 109.5 . . ?
C25 C27 H27B 109.5 . . ?
H27A C27 H27B 109.5 . . ?
C25 C27 H27C 109.5 . . ?
H27A C27 H27C 109.5 . . ?
H27B C27 H27C 109.5 . . ?
C25 C28 H28A 109.5 . . ?
C25 C28 H28B 109.5 . . ?
H28A C28 H28B 109.5 . . ?
C25 C28 H28C 109.5 . . ?
H28A C28 H28C 109.5 . . ?
H28B C28 H28C 109.5 . . ?
O1 C29 O2 124.9(5) . . ?
O1 C29 C1 125.0(5) . . ?
O2 C29 C1 110.1(4) . . ?
O2 C30 C31 110.1(4) . . ?
O2 C30 H30B 109.6 . . ?
C31 C30 H30B 109.6 . . ?
O2 C30 H30A 109.6 . . ?
C31 C30 H30A 109.6 . . ?
H30B C30 H30A 108.2 . . ?
C30 C31 H31C 109.5 . . ?
C30 C31 H31B 109.5 . . ?
H31C C31 H31B 109.5 . . ?
C30 C31 H31A 109.5 . . ?
H31C C31 H31A 109.5 . . ?
H31B C31 H31A 109.5 . . ?
Cl2 C32 Cl1 110.8(3) . . ?
Cl2 C32 Cl3 110.8(3) . . ?
Cl1 C32 Cl3 109.7(3) . . ?
Cl2 C32 H32A 108.5 . . ?
Cl1 C32 H32A 108.5 . . ?
Cl3 C32 H32A 108.5 . . ?
C3 N1 H1 125(4) . . ?
C3 N1 H2 119(4) . . ?
H1 N1 H2 105(6) . . ?
C29 O2 C30 116.9(4) . . ?

loop_
_geom_bond_atom_site_label_1
_geom_bond_atom_site_label_2
_geom_bond_distance
_geom_bond_site_symmetry_2
_geom_bond_publ_flag
C1 C6 1.407(6) . ?
C1 C2 1.411(6) . ?
C1 C29 1.498(6) . ?
C2 C3 1.421(6) . ?
C2 C7 1.458(7) . ?
C3 N1 1.354(6) . ?
C3 C4 1.425(6) . ?
C4 C5 1.417(6) . ?
C4 C8 1.446(7) . ?
C5 C6 1.432(6) . ?
C5 C9 1.483(6) . ?
C6 C19 1.509(6) . ?
C7 N3 1.149(6) . ?
C8 N2 1.147(5) . ?
C9 C10 1.408(6) . ?
C9 C14 1.428(5) . ?
C10 C11 1.388(6) . ?
C10 H10A 0.9500 . ?
C11 C12 1.410(5) . ?
C11 H11A 0.9500 . ?
C12 C13 1.418(6) . ?
C12 C15 1.541(6) . ?
C13 C14 1.360(6) . ?
C13 H13A 0.9500 . ?
C14 H14A 0.9500 . ?
C15 C18 1.528(6) . ?
C15 C17 1.540(7) . ?
C15 C16 1.545(6) . ?
C16 H16A 0.9800 . ?
C16 H16B 0.9800 . ?
C16 H16C 0.9800 . ?
C17 H17A 0.9800 . ?
C17 H17B 0.9800 . ?
C17 H17C 0.9800 . ?
C18 H18C 0.9800 . ?
C18 H18B 0.9800 . ?
C18 H18A 0.9800 . ?
C19 C24 1.385(6) . ?
C19 C20 1.398(6) . ?
C20 C21 1.396(6) . ?
C20 H20A 0.9500 . ?
C21 C22 1.399(6) . ?
C21 H21A 0.9500 . ?
C22 C23 1.409(6) . ?
C22 C25 1.556(6) . ?
C23 C24 1.382(6) . ?
C23 H23A 0.9500 . ?
C24 H24A 0.9500 . ?
C25 C28 1.522(7) . ?
C25 C26 1.529(7) . ?
C25 C27 1.549(6) . ?
C26 H26A 0.9800 . ?
C26 H26B 0.9800 . ?
C26 H26C 0.9800 . ?
C27 H27A 0.9800 . ?
C27 H27B 0.9800 . ?
C27 H27C 0.9800 . ?
C28 H28A 0.9800 . ?
C28 H28B 0.9800 . ?
C28 H28C 0.9800 . ?
C29 O1 1.214(5) . ?
C29 O2 1.327(5) . ?
C30 O2 1.465(5) . ?
C30 C31 1.516(7) . ?
C30 H30B 0.9900 . ?
C30 H30A 0.9900 . ?
C31 H31C 0.9800 . ?
C31 H31B 0.9800 . ?
C31 H31A 0.9800 . ?
C32 Cl2 1.757(6) . ?
C32 Cl1 1.764(5) . ?
C32 Cl3 1.782(5) . ?
C32 H32A 1.0000 . ?
N1 H1 0.77(5) . ?
N1 H2 0.78(5) . ?

loop_
_cod_related_entry_id
_cod_related_entry_database
_cod_related_entry_code
1 ChemSpider 21118628
